data_4035733
loop_
_publ_author_name
'Bhilare, Shatrughn'
'Murthy Bandaru, Siva Sankar'
'Shah, Jagrut'
'Chrysochos, Nicolas'
'Schulzke, Carola'
'Sanghvi, Yogesh S.'
'Kapdi, Anant R.'

_publ_section_title
;
 Pd/PTABS: Low Temperature Etherification of Chloroheteroarenes.
;
_journal_issue 21
_journal_name_full 'The Journal of organic chemistry'
_journal_page_first 13088
_journal_page_last 13102
_journal_paper_doi 10.1021/acs.joc.8b01840
_journal_volume 83
_journal_year 2018
_chemical_formula_moiety 'C14 H5 F5 N2 O'
_chemical_formula_sum 'C14 H5 F5 N2 O'
_chemical_formula_weight 312.20
_space_group_crystal_system triclinic
_space_group_IT_number 2
_space_group_name_Hall '-P 1'
_space_group_name_H-M_alt 'P -1'
_atom_sites_solution_hydrogens geom
_audit_creation_method SHELXL-2016/6
_cell_angle_alpha 76.752(8)
_cell_angle_beta 85.465(7)
_cell_angle_gamma 84.582(7)
_cell_formula_units_Z 2
_cell_length_a 6.5650(6)
_cell_length_b 7.4590(7)
_cell_length_c 12.7782(13)
_cell_measurement_reflns_used 6671
_cell_measurement_temperature 170(2)
_cell_measurement_theta_max 58.8
_cell_measurement_theta_min 6.6
_cell_volume 605.29(10)
_computing_cell_refinement 'X-Area by STOE & Cie GmbH 2010'
_computing_data_collection 'X-Area by STOE & Cie GmbH 2010'
_computing_data_reduction 'X-Area by STOE & Cie GmbH 2010'
_computing_molecular_graphics 'XP Version 5.1 by Bruker AXS 1998'
_computing_publication_material 'CIFTAB (Sheldrick, 2016)'
_computing_structure_refinement 'SHELXL-2016 (Sheldrick, 2016)'
_computing_structure_solution 'SHELXT-2016 (Sheldrick, 2016)'
_diffrn_ambient_temperature 170(2)
_diffrn_detector_area_resol_mean 6.67
_diffrn_measured_fraction_theta_full 0.991
_diffrn_measured_fraction_theta_max 0.986
_diffrn_measurement_device_type 'STOE IPDS2T'
_diffrn_measurement_method \w
_diffrn_radiation_type MoK\a
_diffrn_radiation_wavelength 0.71073
_diffrn_reflns_av_R_equivalents 0.0418
_diffrn_reflns_av_unetI/netI 0.0434
_diffrn_reflns_Laue_measured_fraction_full 0.991
_diffrn_reflns_Laue_measured_fraction_max 0.986
_diffrn_reflns_limit_h_max 9
_diffrn_reflns_limit_h_min -9
_diffrn_reflns_limit_k_max 10
_diffrn_reflns_limit_k_min -10
_diffrn_reflns_limit_l_max 17
_diffrn_reflns_limit_l_min -15
_diffrn_reflns_number 6664
_diffrn_reflns_point_group_measured_fraction_full 0.991
_diffrn_reflns_point_group_measured_fraction_max 0.986
_diffrn_reflns_theta_full 25.242
_diffrn_reflns_theta_max 29.416
_diffrn_reflns_theta_min 3.282
_diffrn_source 'fine-focus sealed tube'
_exptl_absorpt_coefficient_mu 0.163
_exptl_absorpt_correction_T_max 0.9209
_exptl_absorpt_correction_T_min 0.7760
_exptl_absorpt_correction_type numerical
_exptl_absorpt_process_details 'face indexed'
_exptl_crystal_colour colourless
_exptl_crystal_density_diffrn 1.713
_exptl_crystal_description block
_exptl_crystal_F_000 312
_exptl_crystal_size_max 0.461
_exptl_crystal_size_mid 0.283
_exptl_crystal_size_min 0.253
_refine_diff_density_max 0.266
_refine_diff_density_min -0.249
_refine_diff_density_rms 0.062
_refine_ls_extinction_method none
_refine_ls_goodness_of_fit_ref 1.105
_refine_ls_hydrogen_treatment constr
_refine_ls_matrix_type full
_refine_ls_number_parameters 199
_refine_ls_number_reflns 3296
_refine_ls_number_restraints 0
_refine_ls_restrained_S_all 1.105
_refine_ls_R_factor_all 0.0958
_refine_ls_R_factor_gt 0.0611
_refine_ls_shift/su_max 0.000
_refine_ls_shift/su_mean 0.000
_refine_ls_structure_factor_coef Fsqd
_refine_ls_weighting_details 'w=1/[\s^2^(Fo^2^)+(0.0429P)^2^+0.6488P] where P=(Fo^2^+2Fc^2^)/3'
_refine_ls_weighting_scheme calc
_refine_ls_wR_factor_gt 0.1411
_refine_ls_wR_factor_ref 0.1564
_reflns_Friedel_coverage 0.000
_reflns_number_gt 2126
_reflns_number_total 3296
_reflns_threshold_expression 'I > 2\s(I)'
_cod_data_source_file jo8b01840_si_005.cif
_cod_data_source_block 3r
_cod_database_code 4035733
_shelx_shelxl_version_number 2016/6
_shelx_space_group_comment
;
The symmetry employed for this shelxl refinement is uniquely defined
by the following loop, which should always be used as a source of
symmetry information in preference to the above space-group names.
They are only intended as comments.
;
_shelx_estimated_absorpt_t_min 0.929
_shelx_estimated_absorpt_t_max 0.960
_exptl_absorpt_special_details
;
programs X-Red32 and X-Shape by STOE & Cie GmbH 2010
;

loop_
_space_group_symop_operation_xyz
'x, y, z'
'-x, -y, -z'

loop_
_atom_site_label
_atom_site_type_symbol
_atom_site_fract_x
_atom_site_fract_y
_atom_site_fract_z
_atom_site_U_iso_or_equiv
_atom_site_adp_type
_atom_site_occupancy
_atom_site_site_symmetry_order
_atom_site_calc_flag
_atom_site_refinement_flags_posn
_atom_site_refinement_flags_adp
F1 F 0.6722(3) -0.0311(2) 0.81303(14) 0.0442(4) Uani 1 1 d . .
F2 F 0.2948(3) -0.0732(2) 0.90935(15) 0.0483(5) Uani 1 1 d . .
F3 F 0.0808(2) 0.2118(3) 0.97717(14) 0.0478(4) Uani 1 1 d . .
F4 F 0.2404(3) 0.5450(2) 0.93996(15) 0.0515(5) Uani 1 1 d . .
F5 F 0.6156(3) 0.5890(2) 0.84066(14) 0.0469(4) Uani 1 1 d . .
O1 O 0.8456(3) 0.3052(3) 0.77863(15) 0.0368(4) Uani 1 1 d . .
N1 N 0.7379(3) 0.2628(3) 0.61887(17) 0.0314(5) Uani 1 1 d . .
N2 N 1.1491(3) 0.2800(3) 0.53841(19) 0.0357(5) Uani 1 1 d . .
C1 C 0.8835(4) 0.2870(3) 0.6734(2) 0.0315(5) Uani 1 1 d . .
C2 C 0.7935(3) 0.2438(3) 0.5160(2) 0.0299(5) Uani 1 1 d . .
C3 C 1.0002(4) 0.2500(3) 0.4765(2) 0.0314(5) Uani 1 1 d . .
C4 C 1.0921(4) 0.2996(4) 0.6348(2) 0.0364(6) Uani 1 1 d . .
H4 H 1.190127 0.322726 0.679925 0.044 Uiso 1 1 calc R U
C5 C 0.6454(4) 0.2160(4) 0.4496(2) 0.0396(6) Uani 1 1 d . .
H5 H 0.505709 0.211717 0.475358 0.048 Uiso 1 1 calc R U
C6 C 0.7021(4) 0.1952(5) 0.3482(2) 0.0434(7) Uani 1 1 d . .
H6 H 0.600916 0.177022 0.303297 0.052 Uiso 1 1 calc R U
C7 C 0.9079(4) 0.2002(4) 0.3086(2) 0.0425(7) Uani 1 1 d . .
H7 H 0.944551 0.185041 0.237599 0.051 Uiso 1 1 calc R U
C8 C 1.0545(4) 0.2267(4) 0.3716(2) 0.0386(6) Uani 1 1 d . .
H8 H 1.193612 0.229449 0.344780 0.046 Uiso 1 1 calc R U
C9 C 0.6497(4) 0.2812(4) 0.8227(2) 0.0318(5) Uani 1 1 d . .
C10 C 0.5651(4) 0.1133(3) 0.8421(2) 0.0332(5) Uani 1 1 d . .
C11 C 0.3737(4) 0.0904(4) 0.8920(2) 0.0345(6) Uani 1 1 d . .
C12 C 0.2637(4) 0.2353(4) 0.9260(2) 0.0349(6) Uani 1 1 d . .
C13 C 0.3459(4) 0.4036(4) 0.9079(2) 0.0370(6) Uani 1 1 d . .
C14 C 0.5375(4) 0.4251(4) 0.8563(2) 0.0346(6) Uani 1 1 d . .

loop_
_atom_site_aniso_label
_atom_site_aniso_U_11
_atom_site_aniso_U_22
_atom_site_aniso_U_33
_atom_site_aniso_U_23
_atom_site_aniso_U_13
_atom_site_aniso_U_12
F1 0.0499(9) 0.0310(8) 0.0516(10) -0.0149(7) 0.0126(8) -0.0012(7)
F2 0.0554(10) 0.0386(9) 0.0531(11) -0.0125(8) 0.0124(8) -0.0229(8)
F3 0.0369(8) 0.0612(11) 0.0437(10) -0.0124(8) 0.0129(7) -0.0069(8)
F4 0.0617(11) 0.0386(9) 0.0525(11) -0.0161(8) 0.0081(9) 0.0099(8)
F5 0.0642(11) 0.0284(8) 0.0483(10) -0.0072(7) 0.0051(8) -0.0151(7)
O1 0.0326(9) 0.0452(11) 0.0337(10) -0.0095(8) 0.0034(7) -0.0112(8)
N1 0.0244(9) 0.0351(11) 0.0324(11) -0.0047(9) 0.0050(8) -0.0029(8)
N2 0.0221(9) 0.0392(12) 0.0429(13) -0.0049(10) 0.0037(9) -0.0035(8)
C1 0.0295(12) 0.0298(12) 0.0336(13) -0.0049(10) 0.0045(9) -0.0050(9)
C2 0.0237(11) 0.0298(12) 0.0329(13) -0.0026(10) 0.0050(9) -0.0010(9)
C3 0.0239(11) 0.0297(12) 0.0365(13) -0.0019(10) 0.0052(9) -0.0012(9)
C4 0.0254(11) 0.0391(14) 0.0435(15) -0.0063(12) 0.0008(10) -0.0059(10)
C5 0.0230(11) 0.0541(17) 0.0400(15) -0.0092(13) 0.0015(10) -0.0003(11)
C6 0.0323(13) 0.0582(19) 0.0396(15) -0.0136(13) -0.0006(11) 0.0016(12)
C7 0.0386(14) 0.0523(17) 0.0333(14) -0.0077(12) 0.0055(11) 0.0031(12)
C8 0.0294(12) 0.0422(15) 0.0395(15) -0.0052(12) 0.0110(11) -0.0001(11)
C9 0.0338(12) 0.0336(13) 0.0273(12) -0.0056(10) 0.0034(9) -0.0065(10)
C10 0.0404(13) 0.0271(12) 0.0317(13) -0.0079(10) 0.0046(10) -0.0028(10)
C11 0.0396(13) 0.0299(13) 0.0342(13) -0.0061(10) 0.0034(10) -0.0112(10)
C12 0.0337(13) 0.0399(14) 0.0297(13) -0.0068(11) 0.0053(10) -0.0044(11)
C13 0.0457(15) 0.0316(13) 0.0332(13) -0.0104(10) 0.0038(11) 0.0021(11)
C14 0.0445(14) 0.0279(12) 0.0313(13) -0.0049(10) 0.0001(11) -0.0092(10)

loop_
_atom_type_symbol
_atom_type_description
_atom_type_scat_dispersion_real
_atom_type_scat_dispersion_imag
_atom_type_scat_source
C C 0.0033 0.0016 'International Tables Vol C Tables 4.2.6.8 and 6.1.1.4'
H H 0.0000 0.0000 'International Tables Vol C Tables 4.2.6.8 and 6.1.1.4'
N N 0.0061 0.0033 'International Tables Vol C Tables 4.2.6.8 and 6.1.1.4'
O O 0.0106 0.0060 'International Tables Vol C Tables 4.2.6.8 and 6.1.1.4'
F F 0.0171 0.0103 'International Tables Vol C Tables 4.2.6.8 and 6.1.1.4'

loop_
_geom_angle_atom_site_label_1
_geom_angle_atom_site_label_2
_geom_angle_atom_site_label_3
_geom_angle
C9 O1 C1 116.8(2)
C1 N1 C2 115.6(2)
C4 N2 C3 117.1(2)
N1 C1 O1 120.5(2)
N1 C1 C4 125.2(2)
O1 C1 C4 114.2(2)
N1 C2 C5 120.1(2)
N1 C2 C3 120.5(2)
C5 C2 C3 119.4(2)
N2 C3 C8 119.3(2)
N2 C3 C2 121.1(2)
C8 C3 C2 119.6(2)
N2 C4 C1 120.5(3)
N2 C4 H4 119.8
C1 C4 H4 119.8
C6 C5 C2 119.7(2)
C6 C5 H5 120.2
C2 C5 H5 120.2
C5 C6 C7 121.2(3)
C5 C6 H6 119.4
C7 C6 H6 119.4
C8 C7 C6 120.2(3)
C8 C7 H7 119.9
C6 C7 H7 119.9
C7 C8 C3 119.9(2)
C7 C8 H8 120.1
C3 C8 H8 120.1
O1 C9 C14 119.3(2)
O1 C9 C10 122.4(2)
C14 C9 C10 118.1(2)
F1 C10 C11 119.0(2)
F1 C10 C9 119.7(2)
C11 C10 C9 121.2(2)
F2 C11 C10 120.1(2)
F2 C11 C12 119.8(2)
C10 C11 C12 120.1(2)
F3 C12 C13 120.4(2)
F3 C12 C11 120.1(2)
C13 C12 C11 119.5(2)
F4 C13 C12 120.0(2)
F4 C13 C14 120.2(2)
C12 C13 C14 119.7(2)
F5 C14 C9 119.9(2)
F5 C14 C13 118.7(2)
C9 C14 C13 121.4(2)

loop_
_geom_bond_atom_site_label_1
_geom_bond_atom_site_label_2
_geom_bond_distance
F1 C10 1.338(3)
F2 C11 1.336(3)
F3 C12 1.328(3)
F4 C13 1.333(3)
F5 C14 1.337(3)
O1 C9 1.373(3)
O1 C1 1.383(3)
N1 C1 1.276(3)
N1 C2 1.372(3)
N2 C4 1.295(4)
N2 C3 1.370(3)
C1 C4 1.422(3)
C2 C5 1.398(4)
C2 C3 1.412(3)
C3 C8 1.404(4)
C4 H4 0.9500
C5 C6 1.359(4)
C5 H5 0.9500
C6 C7 1.405(4)
C6 H6 0.9500
C7 C8 1.358(4)
C7 H7 0.9500
C8 H8 0.9500
C9 C14 1.375(4)
C9 C10 1.381(3)
C10 C11 1.371(4)
C11 C12 1.378(4)
C12 C13 1.377(4)
C13 C14 1.378(4)

loop_
_geom_hbond_atom_site_label_D
_geom_hbond_atom_site_label_H
_geom_hbond_atom_site_label_A
_geom_hbond_distance_DH
_geom_hbond_distance_HA
_geom_hbond_distance_DA
_geom_hbond_angle_DHA
_geom_hbond_site_symmetry_A
C5 H5 N2 0.95 2.46 3.391(3) 166.3 1_455
